data_4333533
loop_
_publ_author_name
'Mark Franks'
'Anastasia Gadzhieva'
'Laura Ghandhi'
'David Murrell'
'Alexander J. Blake'
'E. Stephen Davies'
'William Lewis'
'Fabrizio Moro'
'Jonathan McMaster'
'Martin Schr\"oder'

_publ_contact_author_address
;
  School of Chemistry
  The University of Nottingham
  University Park
  Nottingham  NG7 2RD
  England UK
;
_publ_contact_author_email j.mcmaster@nottingham.ac.uk
_publ_contact_author_fax '0115 951 3563'
_publ_contact_author_name 'Dr Jonathan McMaster'
_publ_contact_author_phone '0115 951 3498'
_publ_section_title
;
 Five Coordinate M(II)-Diphenolate [M = Zn(II), Ni(II), and Cu(II)] Schiff
 Base Complexes Exhibiting Metal- and Ligand-Based Redox Chemistry
;
_journal_name_full 'Inorganic Chemistry'
_journal_page_first 660
_journal_page_last 670
_journal_paper_doi 10.1021/ic301731w
_journal_volume 52
_journal_year 2013
_chemical_formula_moiety 'C36 H55 N3 O2 Zn, 0.25(C H2 Cl2)'
_chemical_formula_sum 'C36.25 H55.5 Cl0.5 N3 O2 Zn'
_chemical_formula_weight 648.43
_chemical_name_systematic
; 
 ? 
;
_space_group_IT_number 88
_symmetry_cell_setting tetragonal
_symmetry_space_group_name_Hall '-I 4ad'
_symmetry_space_group_name_H-M 'I 41/a :2'
_atom_sites_solution_hydrogens geom
_atom_sites_solution_primary direct
_atom_sites_solution_secondary difmap
_audit_creation_method 'enCIFer editing of SHELXL97 CIF output'
_cell_angle_alpha 90.00
_cell_angle_beta 90.00
_cell_angle_gamma 90.00
_cell_formula_units_Z 16
_cell_length_a 26.0902(10)
_cell_length_b 26.0902(10)
_cell_length_c 20.9852(16)
_cell_measurement_reflns_used 6110
_cell_measurement_temperature 150(2)
_cell_measurement_theta_max 26.33
_cell_measurement_theta_min 2.21
_cell_volume 14284.6(13)
_computing_cell_refinement 'Bruker SAINT version 6.36A (Bruker, 2002)'
_computing_data_collection 'Bruker SMART version 5.624 (Bruker, 2001)'
_computing_data_reduction 'Bruker SAINT; SHELXTL (Sheldrick, 2008)'
_computing_molecular_graphics ' ?'
_computing_publication_material 'enCIFer (Allen et al., 2004); PLATON (Spek, 2009)'
_computing_structure_refinement 'SHELXL97 (Sheldrick, 2008)'
_computing_structure_solution 'SHELXS97 (Sheldrick, 2008)'
_diffrn_ambient_temperature 150(2)
_diffrn_detector_area_resol_mean 8.192
_diffrn_measured_fraction_theta_full 0.999
_diffrn_measured_fraction_theta_max 0.999
_diffrn_measurement_device_type 'Bruker SMART1000 CCD area detector'
_diffrn_measurement_method omega
_diffrn_radiation_monochromator graphite
_diffrn_radiation_source 'sealed tube'
_diffrn_radiation_type MoK\a
_diffrn_radiation_wavelength 0.71073
_diffrn_reflns_av_R_equivalents 0.070
_diffrn_reflns_av_sigmaI/netI 0.059
_diffrn_reflns_limit_h_max 31
_diffrn_reflns_limit_h_min -31
_diffrn_reflns_limit_k_max 31
_diffrn_reflns_limit_k_min -30
_diffrn_reflns_limit_l_max 24
_diffrn_reflns_limit_l_min -15
_diffrn_reflns_number 37042
_diffrn_reflns_theta_full 25.05
_diffrn_reflns_theta_max 25.05
_diffrn_reflns_theta_min 2.00
_diffrn_standards_decay_% 0
_diffrn_standards_number 0
_exptl_absorpt_coefficient_mu 0.759
_exptl_absorpt_correction_T_max 0.746
_exptl_absorpt_correction_T_min 0.660
_exptl_absorpt_correction_type multi-scan
_exptl_absorpt_process_details 'SADABS 2007/2'
_exptl_crystal_colour colourless
_exptl_crystal_density_diffrn 1.206
_exptl_crystal_description block
_exptl_crystal_F_000 5576
_exptl_crystal_size_max 0.47
_exptl_crystal_size_mid 0.16
_exptl_crystal_size_min 0.14
_refine_diff_density_max 0.72
_refine_diff_density_min -0.76
_refine_diff_density_rms 0.07
_refine_ls_extinction_method none
_refine_ls_goodness_of_fit_ref 1.03
_refine_ls_hydrogen_treatment constr
_refine_ls_matrix_type full
_refine_ls_number_parameters 433
_refine_ls_number_reflns 6319
_refine_ls_number_restraints 48
_refine_ls_restrained_S_all 1.03
_refine_ls_R_factor_all 0.0911
_refine_ls_R_factor_gt 0.0496
_refine_ls_shift/su_max 0.001
_refine_ls_shift/su_mean 0.000
_refine_ls_structure_factor_coef Fsqd
_refine_ls_weighting_details 'calc w=1/[\s^2^(Fo^2^)+(0.0557P)^2^+43.20P] where P=(Fo^2^+2Fc^2^)/3'
_refine_ls_weighting_scheme calc
_refine_ls_wR_factor_gt 0.111
_refine_ls_wR_factor_ref 0.138
_reflns_number_gt 4248
_reflns_number_total 6319
_reflns_threshold_expression >2sigma(I)
_cod_data_source_file ic301731w_si_002_3.cif
_cod_data_source_block znprbu
_cod_original_sg_symbol_H-M 'I 41/a'
_cod_database_code 4333533

loop_
_symmetry_equiv_pos_as_xyz
'x, y, z'
'-x+1/2, -y, z+1/2'
'-y+3/4, x+1/4, z+1/4'
'y+3/4, -x+3/4, z+3/4'
'x+1/2, y+1/2, z+1/2'
'-x+1, -y+1/2, z+1'
'-y+5/4, x+3/4, z+3/4'
'y+5/4, -x+5/4, z+5/4'
'-x, -y, -z'
'x-1/2, y, -z-1/2'
'y-3/4, -x-1/4, -z-1/4'
'-y-3/4, x-3/4, -z-3/4'
'-x+1/2, -y+1/2, -z+1/2'
'x, y+1/2, -z'
'y-1/4, -x+1/4, -z+1/4'
'-y-1/4, x-1/4, -z-1/4'

loop_
_atom_site_label
_atom_site_type_symbol
_atom_site_fract_x
_atom_site_fract_y
_atom_site_fract_z
_atom_site_U_iso_or_equiv
_atom_site_adp_type
_atom_site_occupancy
_atom_site_symmetry_multiplicity
_atom_site_calc_flag
_atom_site_refinement_flags
_atom_site_disorder_assembly
_atom_site_disorder_group
Zn1 Zn 0.158320(16) 0.938160(16) 0.02084(2) 0.02567(14) Uani 1 1 d . . .
O1 O 0.19776(10) 1.00187(9) 0.02964(14) 0.0302(6) Uani 1 1 d . . .
N1 N 0.09610(11) 0.98174(12) -0.01140(15) 0.0281(7) Uani 1 1 d . . .
C1 C 0.09594(14) 1.03043(14) -0.01806(19) 0.0278(9) Uani 1 1 d . . .
H1A H 0.0648 1.0452 -0.0328 0.033 Uiso 1 1 calc R . .
O2 O 0.11358(9) 0.89724(10) 0.07742(13) 0.0289(6) Uani 1 1 d . . .
N2 N 0.21958(12) 0.89332(12) 0.05121(16) 0.0284(7) Uani 1 1 d . . .
C2 C 0.21930(14) 0.86798(14) 0.1036(2) 0.0303(9) Uani 1 1 d . . .
H2A H 0.2508 0.8524 0.1157 0.036 Uiso 1 1 calc R . .
N3 N 0.15935(12) 0.90472(12) -0.07209(17) 0.0331(8) Uani 1 1 d . . .
H3C H 0.1641 0.9313 -0.1010 0.040 Uiso 1 1 calc R . .
C3 C 0.05211(15) 0.95193(15) -0.0351(2) 0.0324(10) Uani 1 1 d . . .
H3A H 0.0236 0.9755 -0.0456 0.039 Uiso 1 1 calc R . .
H3B H 0.0402 0.9283 -0.0013 0.039 Uiso 1 1 calc R . .
C4 C 0.26585(15) 0.89119(17) 0.0109(2) 0.0386(11) Uani 1 1 d . . .
H4A H 0.2842 0.8586 0.0189 0.046 Uiso 1 1 calc R . .
H4B H 0.2891 0.9197 0.0226 0.046 Uiso 1 1 calc R . .
C5 C 0.13774(15) 1.06566(14) -0.00577(19) 0.0275(9) Uani 1 1 d . . .
C6 C 0.12867(16) 1.11739(14) -0.0218(2) 0.0313(9) Uani 1 1 d . . .
H6A H 0.0953 1.1272 -0.0351 0.038 Uiso 1 1 calc R . .
C7 C 0.16623(16) 1.15407(15) -0.0189(2) 0.0331(10) Uani 1 1 d . . .
C8 C 0.21479(16) 1.13771(15) 0.00166(19) 0.0324(10) Uani 1 1 d . . .
H8A H 0.2413 1.1626 0.0039 0.039 Uiso 1 1 calc R . .
C9 C 0.22675(15) 1.08777(14) 0.01892(19) 0.0279(9) Uani 1 1 d . . .
C10 C 0.18721(14) 1.04928(14) 0.01548(18) 0.0258(8) Uani 1 1 d . . .
C11 C 0.17635(14) 0.86039(14) 0.14658(19) 0.0273(9) Uani 1 1 d . . .
C12 C 0.12515(14) 0.87320(14) 0.13048(19) 0.0267(9) Uani 1 1 d . . .
C13 C 0.08550(15) 0.85836(14) 0.17355(19) 0.0291(9) Uani 1 1 d . . .
C14 C 0.09940(16) 0.83537(16) 0.2307(2) 0.0375(10) Uani 1 1 d . . .
H14A H 0.0729 0.8267 0.2598 0.045 Uiso 1 1 calc R . .
C15 C 0.14998(18) 0.82406(17) 0.2482(2) 0.0412(11) Uani 1 1 d . A .
C16 C 0.18735(16) 0.83626(16) 0.2051(2) 0.0373(10) Uani 1 1 d . . .
H16A H 0.2220 0.8282 0.2150 0.045 Uiso 1 1 calc R . .
C17 C 0.15527(19) 1.20957(16) -0.0405(2) 0.0442(12) Uani 1 1 d . . .
C18 C 0.1077(2) 1.23045(18) -0.0065(3) 0.0620(16) Uani 1 1 d . . .
H18A H 0.0782 1.2086 -0.0163 0.093 Uiso 1 1 calc R . .
H18B H 0.1008 1.2654 -0.0212 0.093 Uiso 1 1 calc R . .
H18C H 0.1136 1.2307 0.0396 0.093 Uiso 1 1 calc R . .
C19 C 0.2003(2) 1.24534(16) -0.0254(3) 0.0583(15) Uani 1 1 d . . .
H19A H 0.2307 1.2341 -0.0489 0.087 Uiso 1 1 calc R . .
H19B H 0.2074 1.2444 0.0204 0.087 Uiso 1 1 calc R . .
H19C H 0.1915 1.2804 -0.0381 0.087 Uiso 1 1 calc R . .
C20 C 0.1458(2) 1.21012(17) -0.1128(2) 0.0558(14) Uani 1 1 d . . .
H20A H 0.1159 1.1889 -0.1228 0.084 Uiso 1 1 calc R . .
H20B H 0.1760 1.1964 -0.1348 0.084 Uiso 1 1 calc R . .
H20C H 0.1396 1.2454 -0.1269 0.084 Uiso 1 1 calc R . .
C21 C 0.28176(15) 1.07222(15) 0.0378(2) 0.0301(9) Uani 1 1 d . . .
C22 C 0.28322(16) 1.04330(16) 0.1012(2) 0.0364(10) Uani 1 1 d . . .
H22A H 0.2639 1.0112 0.0972 0.055 Uiso 1 1 calc R . .
H22B H 0.2678 1.0645 0.1346 0.055 Uiso 1 1 calc R . .
H22C H 0.3189 1.0356 0.1124 0.055 Uiso 1 1 calc R . .
C23 C 0.31683(17) 1.11937(17) 0.0455(2) 0.0458(12) Uani 1 1 d . . .
H23A H 0.3025 1.1423 0.0779 0.069 Uiso 1 1 calc R . .
H23B H 0.3193 1.1376 0.0048 0.069 Uiso 1 1 calc R . .
H23C H 0.3511 1.1082 0.0588 0.069 Uiso 1 1 calc R . .
C24 C 0.30467(16) 1.03884(17) -0.0156(2) 0.0393(11) Uani 1 1 d . . .
H24A H 0.2835 1.0082 -0.0214 0.059 Uiso 1 1 calc R . .
H24B H 0.3396 1.0286 -0.0040 0.059 Uiso 1 1 calc R . .
H24C H 0.3055 1.0585 -0.0554 0.059 Uiso 1 1 calc R . .
C25 C 0.1607(2) 0.7989(2) 0.3131(3) 0.0602(15) Uani 1 1 d . . .
C26 C 0.2180(5) 0.8057(6) 0.3338(7) 0.114(5) Uani 0.611(10) 1 d PU A 1
H26A H 0.2405 0.7911 0.3011 0.170 Uiso 0.611(10) 1 calc PR A 1
H26B H 0.2238 0.7880 0.3744 0.170 Uiso 0.611(10) 1 calc PR A 1
H26C H 0.2257 0.8423 0.3388 0.170 Uiso 0.611(10) 1 calc PR A 1
C27 C 0.1462(5) 0.7447(4) 0.3119(6) 0.089(4) Uani 0.611(10) 1 d PU A 1
H27A H 0.1644 0.7274 0.2772 0.133 Uiso 0.611(10) 1 calc PR A 1
H27B H 0.1092 0.7417 0.3052 0.133 Uiso 0.611(10) 1 calc PR A 1
H27C H 0.1554 0.7287 0.3526 0.133 Uiso 0.611(10) 1 calc PR A 1
C28 C 0.1313(5) 0.8279(4) 0.3666(5) 0.086(4) Uani 0.611(10) 1 d PU A 1
H28A H 0.1381 0.8647 0.3631 0.129 Uiso 0.611(10) 1 calc PR A 1
H28B H 0.1429 0.8155 0.4082 0.129 Uiso 0.611(10) 1 calc PR A 1
H28C H 0.0945 0.8216 0.3621 0.129 Uiso 0.611(10) 1 calc PR A 1
C26' C 0.2023(6) 0.7561(6) 0.3052(8) 0.076(5) Uani 0.389(10) 1 d PU A 2
H26D H 0.2352 0.7718 0.2943 0.114 Uiso 0.389(10) 1 calc PR A 2
H26E H 0.1920 0.7326 0.2711 0.114 Uiso 0.389(10) 1 calc PR A 2
H26F H 0.2056 0.7370 0.3452 0.114 Uiso 0.389(10) 1 calc PR A 2
C27' C 0.1142(9) 0.7691(9) 0.3399(12) 0.125(9) Uani 0.389(10) 1 d PU A 2
H27D H 0.0866 0.7931 0.3504 0.187 Uiso 0.389(10) 1 calc PR A 2
H27E H 0.1245 0.7505 0.3784 0.187 Uiso 0.389(10) 1 calc PR A 2
H27F H 0.1020 0.7446 0.3079 0.187 Uiso 0.389(10) 1 calc PR A 2
C28' C 0.1802(9) 0.8362(8) 0.3589(10) 0.107(7) Uani 0.389(10) 1 d PU A 2
H28D H 0.1837 0.8198 0.4007 0.160 Uiso 0.389(10) 1 calc PR A 2
H28E H 0.1562 0.8650 0.3621 0.160 Uiso 0.389(10) 1 calc PR A 2
H28F H 0.2137 0.8487 0.3448 0.160 Uiso 0.389(10) 1 calc PR A 2
C29 C 0.02905(15) 0.86783(16) 0.1572(2) 0.0354(10) Uani 1 1 d . . .
C30 C 0.01888(16) 0.92576(17) 0.1495(2) 0.0423(11) Uani 1 1 d . . .
H30A H 0.0415 0.9397 0.1165 0.063 Uiso 1 1 calc R . .
H30B H 0.0256 0.9432 0.1900 0.063 Uiso 1 1 calc R . .
H30C H -0.0169 0.9312 0.1371 0.063 Uiso 1 1 calc R . .
C31 C 0.01565(16) 0.83946(18) 0.0953(2) 0.0443(12) Uani 1 1 d . . .
H31A H 0.0387 0.8508 0.0612 0.066 Uiso 1 1 calc R . .
H31B H -0.0199 0.8471 0.0834 0.066 Uiso 1 1 calc R . .
H31C H 0.0196 0.8025 0.1017 0.066 Uiso 1 1 calc R . .
C32 C -0.00767(17) 0.8480(2) 0.2089(3) 0.0556(14) Uani 1 1 d . . .
H32A H -0.0003 0.8652 0.2493 0.083 Uiso 1 1 calc R . .
H32B H -0.0030 0.8109 0.2141 0.083 Uiso 1 1 calc R . .
H32C H -0.0431 0.8551 0.1963 0.083 Uiso 1 1 calc R . .
C33 C 0.06664(17) 0.92129(17) -0.0941(2) 0.0407(11) Uani 1 1 d . . .
H33A H 0.0773 0.9457 -0.1277 0.049 Uiso 1 1 calc R . .
H33B H 0.0356 0.9035 -0.1097 0.049 Uiso 1 1 calc R . .
C34 C 0.25250(16) 0.89504(17) -0.0598(2) 0.0409(11) Uani 1 1 d . . .
H34A H 0.2504 0.9318 -0.0715 0.049 Uiso 1 1 calc R . .
H34B H 0.2809 0.8798 -0.0847 0.049 Uiso 1 1 calc R . .
C35 C 0.10904(17) 0.88157(16) -0.0861(2) 0.0406(11) Uani 1 1 d . . .
H35A H 0.0997 0.8580 -0.0509 0.049 Uiso 1 1 calc R . .
H35B H 0.1117 0.8611 -0.1256 0.049 Uiso 1 1 calc R . .
C36 C 0.20321(17) 0.86937(16) -0.0795(2) 0.0400(11) Uani 1 1 d . . .
H36A H 0.2057 0.8583 -0.1245 0.048 Uiso 1 1 calc R . .
H36B H 0.1976 0.8385 -0.0530 0.048 Uiso 1 1 calc R . .
Cl1 Cl 0.0035(2) 1.1960(2) 0.0819(3) 0.168(2) Uani 0.50 1 d PU . .
C1S C 0.0000 1.2500 0.1250 0.226(4) Uani 1 4 d SU . .
H1SA H 0.0296 1.2521 0.1520 0.271 Uiso 0.50 1 d PR . .

loop_
_atom_site_aniso_label
_atom_site_aniso_U_11
_atom_site_aniso_U_22
_atom_site_aniso_U_33
_atom_site_aniso_U_23
_atom_site_aniso_U_13
_atom_site_aniso_U_12
Zn1 0.0267(2) 0.0236(2) 0.0267(3) 0.0010(2) 0.0007(2) 0.00064(18)
O1 0.0297(14) 0.0217(13) 0.0392(18) 0.0041(12) -0.0045(13) 0.0008(11)
N1 0.0257(17) 0.0319(18) 0.0266(19) 0.0023(15) -0.0003(15) -0.0009(13)
C1 0.029(2) 0.031(2) 0.024(2) 0.0026(18) 0.0013(18) 0.0040(16)
O2 0.0257(14) 0.0329(15) 0.0281(16) 0.0076(13) -0.0009(12) -0.0009(11)
N2 0.0259(17) 0.0271(17) 0.032(2) 0.0022(16) 0.0019(15) 0.0026(13)
C2 0.024(2) 0.025(2) 0.042(3) 0.0013(19) -0.0044(19) 0.0017(16)
N3 0.041(2) 0.0289(18) 0.029(2) 0.0016(15) 0.0052(16) 0.0012(15)
C3 0.028(2) 0.035(2) 0.034(3) 0.0045(19) -0.0014(18) -0.0031(17)
C4 0.028(2) 0.039(2) 0.049(3) 0.012(2) 0.009(2) 0.0031(18)
C5 0.032(2) 0.028(2) 0.023(2) -0.0002(17) 0.0026(17) 0.0042(16)
C6 0.039(2) 0.030(2) 0.026(2) -0.0018(18) -0.0022(19) 0.0074(17)
C7 0.049(3) 0.027(2) 0.023(2) -0.0019(18) -0.003(2) 0.0046(18)
C8 0.044(2) 0.026(2) 0.027(2) -0.0024(18) -0.0011(19) -0.0074(18)
C9 0.035(2) 0.028(2) 0.021(2) -0.0020(17) 0.0003(18) -0.0001(16)
C10 0.032(2) 0.026(2) 0.020(2) -0.0005(17) 0.0017(17) 0.0018(16)
C11 0.031(2) 0.0230(19) 0.028(2) 0.0019(17) -0.0017(18) -0.0020(16)
C12 0.033(2) 0.0201(19) 0.027(2) -0.0012(17) -0.0018(18) -0.0004(16)
C13 0.033(2) 0.026(2) 0.028(2) -0.0022(18) 0.0029(18) -0.0001(16)
C14 0.041(2) 0.043(2) 0.028(2) 0.003(2) 0.004(2) -0.0006(19)
C15 0.049(3) 0.046(3) 0.029(3) 0.008(2) -0.003(2) -0.001(2)
C16 0.036(2) 0.038(2) 0.039(3) 0.005(2) -0.008(2) 0.0000(19)
C17 0.071(3) 0.025(2) 0.037(3) 0.002(2) -0.016(2) 0.003(2)
C18 0.091(4) 0.033(3) 0.062(4) -0.008(2) -0.024(3) 0.024(3)
C19 0.103(4) 0.025(2) 0.047(3) 0.008(2) -0.031(3) -0.011(2)
C20 0.096(4) 0.033(2) 0.039(3) 0.008(2) -0.024(3) -0.007(3)
C21 0.031(2) 0.032(2) 0.027(2) 0.0008(18) -0.0031(18) -0.0037(17)
C22 0.033(2) 0.044(2) 0.032(3) 0.002(2) -0.005(2) 0.0014(19)
C23 0.042(3) 0.046(3) 0.049(3) 0.004(2) -0.007(2) -0.010(2)
C24 0.033(2) 0.047(3) 0.037(3) -0.005(2) 0.000(2) 0.0033(19)
C25 0.054(3) 0.085(4) 0.042(3) 0.024(3) -0.009(3) -0.002(3)
C26 0.112(5) 0.117(5) 0.112(5) 0.005(2) -0.002(2) -0.001(2)
C27 0.092(4) 0.087(4) 0.087(4) 0.005(2) -0.001(2) 0.001(2)
C28 0.089(4) 0.089(4) 0.081(4) 0.003(2) 0.000(2) 0.001(2)
C26' 0.078(6) 0.075(6) 0.074(6) 0.002(2) -0.001(2) 0.003(2)
C27' 0.125(9) 0.126(9) 0.124(9) 0.003(2) 0.000(2) 0.000(2)
C28' 0.109(8) 0.106(8) 0.105(8) 0.000(2) -0.002(2) 0.002(2)
C29 0.030(2) 0.045(2) 0.031(2) 0.005(2) 0.0061(19) 0.0016(18)
C30 0.034(2) 0.048(3) 0.045(3) 0.000(2) 0.002(2) 0.012(2)
C31 0.032(2) 0.048(3) 0.053(3) 0.005(2) -0.007(2) -0.006(2)
C32 0.038(3) 0.075(4) 0.054(3) 0.017(3) 0.013(2) 0.004(2)
C33 0.042(3) 0.049(3) 0.032(3) -0.004(2) -0.006(2) -0.007(2)
C34 0.040(2) 0.040(2) 0.042(3) 0.004(2) 0.015(2) 0.005(2)
C35 0.050(3) 0.038(2) 0.034(3) -0.012(2) -0.001(2) -0.006(2)
C36 0.053(3) 0.031(2) 0.036(3) 0.001(2) 0.008(2) 0.010(2)
Cl1 0.170(3) 0.168(3) 0.166(3) 0.0032(19) 0.0031(19) -0.0135(19)
C1S 0.226(3) 0.226(3) 0.226(4) 0.000 0.000 0.000

loop_
_atom_type_symbol
_atom_type_description
_atom_type_scat_dispersion_real
_atom_type_scat_dispersion_imag
_atom_type_scat_source
C C 0.0033 0.0016 'International Tables Vol C Tables 4.2.6.8 and 6.1.1.4'
H H 0.0000 0.0000 'International Tables Vol C Tables 4.2.6.8 and 6.1.1.4'
N N 0.0061 0.0033 'International Tables Vol C Tables 4.2.6.8 and 6.1.1.4'
O O 0.0106 0.0060 'International Tables Vol C Tables 4.2.6.8 and 6.1.1.4'
Zn Zn 0.2839 1.4301 'International Tables Vol C Tables 4.2.6.8 and 6.1.1.4'
Cl Cl 0.1484 0.1585 'International Tables Vol C Tables 4.2.6.8 and 6.1.1.4'

loop_
_geom_angle_atom_site_label_1
_geom_angle_atom_site_label_2
_geom_angle_atom_site_label_3
_geom_angle
_geom_angle_site_symmetry_1
_geom_angle_site_symmetry_3
O1 Zn1 O2 135.22(12) . .
O1 Zn1 N2 92.56(11) . .
O2 Zn1 N2 88.05(11) . .
O1 Zn1 N1 88.68(11) . .
O2 Zn1 N1 91.69(11) . .
N2 Zn1 N1 178.48(13) . .
O1 Zn1 N3 115.14(12) . .
O2 Zn1 N3 109.56(12) . .
N2 Zn1 N3 92.31(13) . .
N1 Zn1 N3 86.36(13) . .
C10 O1 Zn1 132.2(2) . .
C1 N1 C3 119.0(3) . .
C1 N1 Zn1 125.3(3) . .
C3 N1 Zn1 115.2(2) . .
N1 C1 C5 127.5(4) . .
N1 C1 H1A 116.3 . .
C5 C1 H1A 116.3 . .
C12 O2 Zn1 129.1(2) . .
C2 N2 C4 118.5(3) . .
C2 N2 Zn1 123.2(3) . .
C4 N2 Zn1 118.3(3) . .
N2 C2 C11 127.4(4) . .
N2 C2 H2A 116.3 . .
C11 C2 H2A 116.3 . .
C35 N3 C36 114.4(3) . .
C35 N3 Zn1 109.7(3) . .
C36 N3 Zn1 111.1(3) . .
C35 N3 H3C 107.1 . .
C36 N3 H3C 107.1 . .
Zn1 N3 H3C 107.1 . .
N1 C3 C33 111.0(3) . .
N1 C3 H3A 109.4 . .
C33 C3 H3A 109.4 . .
N1 C3 H3B 109.4 . .
C33 C3 H3B 109.4 . .
H3A C3 H3B 108.0 . .
N2 C4 C34 111.6(3) . .
N2 C4 H4A 109.3 . .
C34 C4 H4A 109.3 . .
N2 C4 H4B 109.3 . .
C34 C4 H4B 109.3 . .
H4A C4 H4B 108.0 . .
C6 C5 C10 120.8(4) . .
C6 C5 C1 116.0(3) . .
C10 C5 C1 123.0(3) . .
C7 C6 C5 122.5(4) . .
C7 C6 H6A 118.8 . .
C5 C6 H6A 118.8 . .
C6 C7 C8 116.5(4) . .
C6 C7 C17 120.6(4) . .
C8 C7 C17 122.8(4) . .
C9 C8 C7 124.6(4) . .
C9 C8 H8A 117.7 . .
C7 C8 H8A 117.7 . .
C8 C9 C10 118.7(4) . .
C8 C9 C21 121.5(3) . .
C10 C9 C21 119.7(3) . .
O1 C10 C5 123.1(3) . .
O1 C10 C9 120.0(3) . .
C5 C10 C9 116.9(3) . .
C16 C11 C12 120.3(4) . .
C16 C11 C2 116.4(4) . .
C12 C11 C2 123.2(4) . .
O2 C12 C11 122.1(3) . .
O2 C12 C13 120.0(3) . .
C11 C12 C13 117.9(4) . .
C14 C13 C12 118.3(4) . .
C14 C13 C29 120.9(4) . .
C12 C13 C29 120.7(4) . .
C13 C14 C15 124.3(4) . .
C13 C14 H14A 117.8 . .
C15 C14 H14A 117.8 . .
C16 C15 C14 116.6(4) . .
C16 C15 C25 123.8(4) . .
C14 C15 C25 119.6(4) . .
C15 C16 C11 122.4(4) . .
C15 C16 H16A 118.8 . .
C11 C16 H16A 118.8 . .
C18 C17 C19 108.0(4) . .
C18 C17 C20 109.0(4) . .
C19 C17 C20 108.7(4) . .
C18 C17 C7 110.3(4) . .
C19 C17 C7 111.6(4) . .
C20 C17 C7 109.2(4) . .
C17 C18 H18A 109.5 . .
C17 C18 H18B 109.5 . .
H18A C18 H18B 109.5 . .
C17 C18 H18C 109.5 . .
H18A C18 H18C 109.5 . .
H18B C18 H18C 109.5 . .
C17 C19 H19A 109.5 . .
C17 C19 H19B 109.5 . .
H19A C19 H19B 109.5 . .
C17 C19 H19C 109.5 . .
H19A C19 H19C 109.5 . .
H19B C19 H19C 109.5 . .
C17 C20 H20A 109.5 . .
C17 C20 H20B 109.5 . .
H20A C20 H20B 109.5 . .
C17 C20 H20C 109.5 . .
H20A C20 H20C 109.5 . .
H20B C20 H20C 109.5 . .
C22 C21 C24 110.1(3) . .
C22 C21 C23 106.7(3) . .
C24 C21 C23 107.3(3) . .
C22 C21 C9 112.1(3) . .
C24 C21 C9 108.9(3) . .
C23 C21 C9 111.7(3) . .
C21 C22 H22A 109.5 . .
C21 C22 H22B 109.5 . .
H22A C22 H22B 109.5 . .
C21 C22 H22C 109.5 . .
H22A C22 H22C 109.5 . .
H22B C22 H22C 109.5 . .
C21 C23 H23A 109.5 . .
C21 C23 H23B 109.5 . .
H23A C23 H23B 109.5 . .
C21 C23 H23C 109.5 . .
H23A C23 H23C 109.5 . .
H23B C23 H23C 109.5 . .
C21 C24 H24A 109.5 . .
C21 C24 H24B 109.5 . .
H24A C24 H24B 109.5 . .
C21 C24 H24C 109.5 . .
H24A C24 H24C 109.5 . .
H24B C24 H24C 109.5 . .
C28' C25 C27 138.1(11) . .
C28' C25 C15 111.3(9) . .
C27 C25 C15 110.5(6) . .
C28' C25 C27' 111.7(13) . .
C27 C25 C27' 47.0(9) . .
C15 C25 C27' 113.3(10) . .
C28' C25 C28 51.1(9) . .
C27 C25 C28 110.8(7) . .
C15 C25 C28 110.1(6) . .
C27' C25 C28 66.2(10) . .
C28' C25 C26' 107.6(11) . .
C27 C25 C26' 59.2(8) . .
C15 C25 C26' 109.7(8) . .
C27' C25 C26' 102.8(11) . .
C28 C25 C26' 139.8(8) . .
C28' C25 C26 53.8(9) . .
C27 C25 C26 111.1(8) . .
C15 C25 C26 111.7(6) . .
C27' C25 C26 134.7(11) . .
C28 C25 C26 102.4(8) . .
C26' C25 C26 56.5(8) . .
C25 C26 H26A 109.5 . .
C25 C26 H26B 109.5 . .
C25 C26 H26C 109.5 . .
C25 C27 H27A 109.5 . .
C25 C27 H27B 109.5 . .
C25 C27 H27C 109.5 . .
C25 C28 H28A 109.5 . .
C25 C28 H28B 109.5 . .
C25 C28 H28C 109.5 . .
C25 C26' H26D 109.5 . .
C25 C26' H26E 109.5 . .
H26D C26' H26E 109.5 . .
C25 C26' H26F 109.5 . .
H26D C26' H26F 109.5 . .
H26E C26' H26F 109.5 . .
C25 C27' H27D 109.5 . .
C25 C27' H27E 109.5 . .
H27D C27' H27E 109.5 . .
C25 C27' H27F 109.5 . .
H27D C27' H27F 109.5 . .
H27E C27' H27F 109.5 . .
C25 C28' H28D 109.5 . .
C25 C28' H28E 109.5 . .
H28D C28' H28E 109.5 . .
C25 C28' H28F 109.5 . .
H28D C28' H28F 109.5 . .
H28E C28' H28F 109.5 . .
C13 C29 C31 109.3(3) . .
C13 C29 C32 112.7(4) . .
C31 C29 C32 107.0(4) . .
C13 C29 C30 110.3(3) . .
C31 C29 C30 110.1(4) . .
C32 C29 C30 107.3(4) . .
C29 C30 H30A 109.5 . .
C29 C30 H30B 109.5 . .
H30A C30 H30B 109.5 . .
C29 C30 H30C 109.5 . .
H30A C30 H30C 109.5 . .
H30B C30 H30C 109.5 . .
C29 C31 H31A 109.5 . .
C29 C31 H31B 109.5 . .
H31A C31 H31B 109.5 . .
C29 C31 H31C 109.5 . .
H31A C31 H31C 109.5 . .
H31B C31 H31C 109.5 . .
C29 C32 H32A 109.5 . .
C29 C32 H32B 109.5 . .
H32A C32 H32B 109.5 . .
C29 C32 H32C 109.5 . .
H32A C32 H32C 109.5 . .
H32B C32 H32C 109.5 . .
C3 C33 C35 116.6(4) . .
C3 C33 H33A 108.1 . .
C35 C33 H33A 108.1 . .
C3 C33 H33B 108.1 . .
C35 C33 H33B 108.1 . .
H33A C33 H33B 107.3 . .
C36 C34 C4 115.5(4) . .
C36 C34 H34A 108.4 . .
C4 C34 H34A 108.4 . .
C36 C34 H34B 108.4 . .
C4 C34 H34B 108.4 . .
H34A C34 H34B 107.5 . .
N3 C35 C33 112.9(3) . .
N3 C35 H35A 109.0 . .
C33 C35 H35A 109.0 . .
N3 C35 H35B 109.0 . .
C33 C35 H35B 109.0 . .
H35A C35 H35B 107.8 . .
N3 C36 C34 110.8(3) . .
N3 C36 H36A 109.5 . .
C34 C36 H36A 109.5 . .
N3 C36 H36B 109.5 . .
C34 C36 H36B 109.5 . .
H36A C36 H36B 108.1 . .
Cl1 C1S Cl1 106.9(2) 12_776 .
Cl1 C1S Cl1 106.9(2) 12_776 6_474
Cl1 C1S Cl1 114.7(5) . 6_474
Cl1 C1S Cl1 114.7(5) 12_776 15_465
Cl1 C1S Cl1 106.9(2) . 15_465
Cl1 C1S Cl1 106.9(2) 6_474 15_465
Cl1 C1S H1SA 108.9 . .
Cl1 C1S H1SA 108.3 6_474 .
Cl1 C1S H1SA 111.1 15_465 .

loop_
_geom_bond_atom_site_label_1
_geom_bond_atom_site_label_2
_geom_bond_distance
_geom_bond_site_symmetry_2
Zn1 O1 1.964(2) .
Zn1 O2 1.978(3) .
Zn1 N2 2.081(3) .
Zn1 N1 2.094(3) .
Zn1 N3 2.137(3) .
O1 C10 1.302(4) .
N1 C1 1.278(5) .
N1 C3 1.473(5) .
C1 C5 1.450(5) .
C1 H1A 0.9500 .
O2 C12 1.313(5) .
N2 C2 1.284(5) .
N2 C4 1.475(5) .
C2 C11 1.451(6) .
C2 H2A 0.9500 .
N3 C35 1.474(5) .
N3 C36 1.478(5) .
N3 H3C 0.9300 .
C3 C33 1.521(6) .
C3 H3A 0.9900 .
C3 H3B 0.9900 .
C4 C34 1.529(6) .
C4 H4A 0.9900 .
C4 H4B 0.9900 .
C5 C6 1.411(5) .
C5 C10 1.431(5) .
C6 C7 1.371(6) .
C6 H6A 0.9500 .
C7 C8 1.405(6) .
C7 C17 1.544(6) .
C8 C9 1.388(5) .
C8 H8A 0.9500 .
C9 C10 1.442(5) .
C9 C21 1.543(5) .
C11 C16 1.410(6) .
C11 C12 1.418(5) .
C12 C13 1.427(5) .
C13 C14 1.389(6) .
C13 C29 1.532(5) .
C14 C15 1.401(6) .
C14 H14A 0.9500 .
C15 C16 1.368(6) .
C15 C25 1.536(6) .
C16 H16A 0.9500 .
C17 C18 1.531(7) .
C17 C19 1.532(7) .
C17 C20 1.538(6) .
C18 H18A 0.9800 .
C18 H18B 0.9800 .
C18 H18C 0.9800 .
C19 H19A 0.9800 .
C19 H19B 0.9800 .
C19 H19C 0.9800 .
C20 H20A 0.9800 .
C20 H20B 0.9800 .
C20 H20C 0.9800 .
C21 C22 1.531(6) .
C21 C24 1.540(6) .
C21 C23 1.542(6) .
C22 H22A 0.9800 .
C22 H22B 0.9800 .
C22 H22C 0.9800 .
C23 H23A 0.9800 .
C23 H23B 0.9800 .
C23 H23C 0.9800 .
C24 H24A 0.9800 .
C24 H24B 0.9800 .
C24 H24C 0.9800 .
C25 C28' 1.46(2) .
C25 C27 1.464(12) .
C25 C27' 1.55(2) .
C25 C28 1.554(12) .
C25 C26' 1.567(16) .
C25 C26 1.569(14) .
C26 H26A 0.9800 .
C26 H26B 0.9800 .
C26 H26C 0.9800 .
C27 H27A 0.9800 .
C27 H27B 0.9800 .
C27 H27C 0.9800 .
C28 H28A 0.9800 .
C28 H28B 0.9800 .
C28 H28C 0.9800 .
C26' H26D 0.9800 .
C26' H26E 0.9800 .
C26' H26F 0.9800 .
C27' H27D 0.9800 .
C27' H27E 0.9800 .
C27' H27F 0.9800 .
C28' H28D 0.9800 .
C28' H28E 0.9800 .
C28' H28F 0.9800 .
C29 C31 1.536(6) .
C29 C32 1.537(6) .
C29 C30 1.543(6) .
C30 H30A 0.9800 .
C30 H30B 0.9800 .
C30 H30C 0.9800 .
C31 H31A 0.9800 .
C31 H31B 0.9800 .
C31 H31C 0.9800 .
C32 H32A 0.9800 .
C32 H32B 0.9800 .
C32 H32C 0.9800 .
C33 C35 1.525(6) .
C33 H33A 0.9900 .
C33 H33B 0.9900 .
C34 C36 1.508(6) .
C34 H34A 0.9900 .
C34 H34B 0.9900 .
C35 H35A 0.9900 .
C35 H35B 0.9900 .
C36 H36A 0.9900 .
C36 H36B 0.9900 .
Cl1 C1S 1.676(6) .
C1S Cl1 1.676(7) 12_776
C1S Cl1 1.676(6) 6_474
C1S Cl1 1.676(6) 15_465
C1S H1SA 0.9600 .

loop_
_geom_torsion_atom_site_label_1
_geom_torsion_atom_site_label_2
_geom_torsion_atom_site_label_3
_geom_torsion_atom_site_label_4
_geom_torsion
O2 Zn1 O1 C10 -95.3(4)
N2 Zn1 O1 C10 174.9(3)
N1 Zn1 O1 C10 -4.2(3)
N3 Zn1 O1 C10 81.1(4)
O1 Zn1 N1 C1 0.4(3)
O2 Zn1 N1 C1 135.6(3)
N3 Zn1 N1 C1 -114.9(3)
O1 Zn1 N1 C3 172.6(3)
O2 Zn1 N1 C3 -52.1(3)
N3 Zn1 N1 C3 57.4(3)
C3 N1 C1 C5 -171.3(4)
Zn1 N1 C1 C5 0.6(6)
O1 Zn1 O2 C12 -63.5(3)
N2 Zn1 O2 C12 28.2(3)
N1 Zn1 O2 C12 -153.3(3)
N3 Zn1 O2 C12 119.9(3)
O1 Zn1 N2 C2 113.6(3)
O2 Zn1 N2 C2 -21.6(3)
N3 Zn1 N2 C2 -131.1(3)
O1 Zn1 N2 C4 -65.5(3)
O2 Zn1 N2 C4 159.3(3)
N3 Zn1 N2 C4 49.8(3)
C4 N2 C2 C11 -172.9(4)
Zn1 N2 C2 C11 8.0(6)
O1 Zn1 N3 C35 -143.9(2)
O2 Zn1 N3 C35 33.4(3)
N2 Zn1 N3 C35 122.2(3)
N1 Zn1 N3 C35 -57.1(3)
O1 Zn1 N3 C36 88.6(3)
O2 Zn1 N3 C36 -94.1(3)
N2 Zn1 N3 C36 -5.3(3)
N1 Zn1 N3 C36 175.4(3)
C1 N1 C3 C33 108.6(4)
Zn1 N1 C3 C33 -64.1(4)
C2 N2 C4 C34 147.6(4)
Zn1 N2 C4 C34 -33.3(4)
N1 C1 C5 C6 175.2(4)
N1 C1 C5 C10 1.1(7)
C10 C5 C6 C7 1.0(6)
C1 C5 C6 C7 -173.3(4)
C5 C6 C7 C8 -0.6(6)
C5 C6 C7 C17 176.6(4)
C6 C7 C8 C9 -0.1(6)
C17 C7 C8 C9 -177.2(4)
C7 C8 C9 C10 0.4(6)
C7 C8 C9 C21 176.9(4)
Zn1 O1 C10 C5 6.8(6)
Zn1 O1 C10 C9 -171.1(3)
C6 C5 C10 O1 -178.6(4)
C1 C5 C10 O1 -4.8(6)
C6 C5 C10 C9 -0.6(6)
C1 C5 C10 C9 173.2(4)
C8 C9 C10 O1 178.0(4)
C21 C9 C10 O1 1.5(6)
C8 C9 C10 C5 0.0(6)
C21 C9 C10 C5 -176.5(3)
N2 C2 C11 C16 -172.5(4)
N2 C2 C11 C12 11.3(6)
Zn1 O2 C12 C11 -19.1(5)
Zn1 O2 C12 C13 162.0(3)
C16 C11 C12 O2 177.7(4)
C2 C11 C12 O2 -6.3(6)
C16 C11 C12 C13 -3.4(5)
C2 C11 C12 C13 172.7(3)
O2 C12 C13 C14 -176.8(3)
C11 C12 C13 C14 4.3(5)
O2 C12 C13 C29 2.9(5)
C11 C12 C13 C29 -176.0(3)
C12 C13 C14 C15 -2.3(6)
C29 C13 C14 C15 178.0(4)
C13 C14 C15 C16 -0.9(7)
C13 C14 C15 C25 179.5(4)
C14 C15 C16 C11 1.9(7)
C25 C15 C16 C11 -178.5(4)
C12 C11 C16 C15 0.3(6)
C2 C11 C16 C15 -176.0(4)
C6 C7 C17 C18 52.9(5)
C8 C7 C17 C18 -130.2(5)
C6 C7 C17 C19 172.9(4)
C8 C7 C17 C19 -10.1(6)
C6 C7 C17 C20 -66.9(6)
C8 C7 C17 C20 110.1(5)
C8 C9 C21 C22 129.2(4)
C10 C9 C21 C22 -54.4(5)
C8 C9 C21 C24 -108.8(4)
C10 C9 C21 C24 67.6(5)
C8 C9 C21 C23 9.6(6)
C10 C9 C21 C23 -174.0(4)
C16 C15 C25 C28' 77.4(11)
C14 C15 C25 C28' -103.0(11)
C16 C15 C25 C27 -105.0(7)
C14 C15 C25 C27 74.6(8)
C16 C15 C25 C27' -155.8(11)
C14 C15 C25 C27' 23.8(12)
C16 C15 C25 C28 132.3(7)
C14 C15 C25 C28 -48.1(8)
C16 C15 C25 C26' -41.6(9)
C14 C15 C25 C26' 138.0(8)
C16 C15 C25 C26 19.2(9)
C14 C15 C25 C26 -161.2(7)
C14 C13 C29 C31 -120.6(4)
C12 C13 C29 C31 59.7(5)
C14 C13 C29 C32 -1.7(6)
C12 C13 C29 C32 178.6(4)
C14 C13 C29 C30 118.2(4)
C12 C13 C29 C30 -61.5(5)
N1 C3 C33 C35 61.0(5)
N2 C4 C34 C36 -35.5(5)
C36 N3 C35 C33 -165.8(4)
Zn1 N3 C35 C33 68.5(4)
C3 C33 C35 N3 -66.4(5)
C35 N3 C36 C34 -176.0(4)
Zn1 N3 C36 C34 -51.0(4)
C4 C34 C36 N3 87.4(5)
